data_4328509
loop_
_publ_author_name
'Celedonio M. \'Alvarez'
'Ra\'ul Garc\'ia-Rodr\'iguez'
'Daniel Miguel'

_publ_contact_author
;
     DANIEL MIGUEL
     IU CINQUIMA/Quimica Inorganica
     Facultad de Ciencias
     Universidad de Valladolid
     C/ Prado de la Magdalena s/n
     47005 Valladolid
     SPAIN
;
_publ_contact_author_email dmsj@qi.uva.es
_publ_contact_author_fax +34-983-423013
_publ_contact_author_phone +34-983-184096
_publ_section_title
;
 Iminopyridine Complexes of Manganese, Rhenium, and Molybdenum Derived
 from Amino Ester Methylserine and Peptides Gly-Gly, Gly-Val, and
 Gly-Gly-Gly: Self-Assembly of the Peptide Chains
;
_journal_name_full 'Inorganic Chemistry'
_journal_page_first 2984
_journal_page_last 2996
_journal_paper_doi 10.1021/ic2022984
_journal_volume 51
_journal_year 2012
_chemical_absolute_configuration ad
_chemical_formula_sum 'C13 H12 Br0.41 Cl0.59 Mn N2 O6'
_chemical_formula_weight 400.64
_chemical_name_systematic
; 
 ? 
;
_space_group_IT_number 5
_symmetry_cell_setting monoclinic
_symmetry_space_group_name_Hall 'C 2y'
_symmetry_space_group_name_H-M 'C 1 2 1'
_atom_sites_solution_hydrogens geom
_atom_sites_solution_primary direct
_atom_sites_solution_secondary difmap
_audit_creation_method SHELXL-97
_cell_angle_alpha 90.00
_cell_angle_beta 98.18(3)
_cell_angle_gamma 90.00
_cell_formula_units_Z 4
_cell_length_a 19.772(18)
_cell_length_b 6.835(6)
_cell_length_c 11.481(10)
_cell_measurement_reflns_used 647
_cell_measurement_temperature 296(2)
_cell_measurement_theta_max 21.102
_cell_measurement_theta_min 2.546
_cell_volume 1536(2)
_computing_cell_refinement 'Bruker SMART'
_computing_data_collection 'Bruker SMART'
_computing_data_reduction 'Bruker SHELXTL'
_computing_molecular_graphics 'Bruker SHELXTL'
_computing_publication_material 'Bruker SHELXTL'
_computing_structure_refinement 'SHELXL-97 (Sheldrick, 1997)'
_computing_structure_solution 'SHELXS-97 (Sheldrick, 1990)'
_diffrn_ambient_temperature 296(2)
_diffrn_measured_fraction_theta_full 0.998
_diffrn_measured_fraction_theta_max 0.998
_diffrn_measurement_device_type 'CCD area detector'
_diffrn_measurement_method 'phi and omega scans'
_diffrn_radiation_monochromator graphite
_diffrn_radiation_source 'fine-focus sealed tube'
_diffrn_radiation_type MoK\a
_diffrn_radiation_wavelength 0.71073
_diffrn_reflns_av_R_equivalents 0.0679
_diffrn_reflns_av_sigmaI/netI 0.0897
_diffrn_reflns_limit_h_max 21
_diffrn_reflns_limit_h_min -21
_diffrn_reflns_limit_k_max 7
_diffrn_reflns_limit_k_min -7
_diffrn_reflns_limit_l_max 12
_diffrn_reflns_limit_l_min -12
_diffrn_reflns_number 5006
_diffrn_reflns_theta_full 23.29
_diffrn_reflns_theta_max 23.29
_diffrn_reflns_theta_min 1.79
_exptl_absorpt_coefficient_mu 2.048
_exptl_absorpt_correction_T_max 1.000000
_exptl_absorpt_correction_T_min 0.621069
_exptl_absorpt_correction_type multi-scan
_exptl_absorpt_process_details SADABS
_exptl_crystal_colour ORANGE
_exptl_crystal_density_diffrn 1.733
_exptl_crystal_description BLOCK
_exptl_crystal_F_000 804.8
_exptl_crystal_size_max 0.19
_exptl_crystal_size_mid 0.08
_exptl_crystal_size_min 0.07
_refine_diff_density_max 0.650
_refine_diff_density_min -0.409
_refine_diff_density_rms 0.084
_refine_ls_abs_structure_details 'Flack H D (1983), Acta Cryst. A39, 876-881'
_refine_ls_abs_structure_Flack 0.013(8)
_refine_ls_extinction_method none
_refine_ls_goodness_of_fit_ref 0.982
_refine_ls_hydrogen_treatment constr
_refine_ls_matrix_type full
_refine_ls_number_parameters 210
_refine_ls_number_reflns 2201
_refine_ls_number_restraints 1
_refine_ls_restrained_S_all 0.982
_refine_ls_R_factor_all 0.0868
_refine_ls_R_factor_gt 0.0628
_refine_ls_shift/su_max 0.002
_refine_ls_shift/su_mean 0.000
_refine_ls_structure_factor_coef Fsqd
_refine_ls_weighting_details 'calc w=1/[\s^2^(Fo^2^)+(0.0914P)^2^+0.0000P] where P=(Fo^2^+2Fc^2^)/3'
_refine_ls_weighting_scheme calc
_refine_ls_wR_factor_gt 0.1453
_refine_ls_wR_factor_ref 0.1560
_reflns_number_gt 1599
_reflns_number_total 2201
_reflns_threshold_expression >2sigma(I)
_cod_data_source_file ic2022984_si_002_01.cif
_cod_data_source_block Compound_2a_rg70a
_cod_database_code 4328509

loop_
_symmetry_equiv_pos_as_xyz
'x, y, z'
'-x, y, -z'
'x+1/2, y+1/2, z'
'-x+1/2, y+1/2, -z'

loop_
_atom_site_label
_atom_site_type_symbol
_atom_site_fract_x
_atom_site_fract_y
_atom_site_fract_z
_atom_site_U_iso_or_equiv
_atom_site_adp_type
_atom_site_occupancy
_atom_site_symmetry_multiplicity
_atom_site_calc_flag
_atom_site_refinement_flags
Br1 Br 0.59181(8) 0.52403(13) 0.44265(11) 0.0486(6) Uani 0.406(8) 1 d PG
Mn1 Mn 0.58535(8) 0.6597(3) 0.23863(10) 0.0504(6) Uani 1 1 d G
Cl1 Cl 0.59427(8) 0.5288(4) 0.43261(13) 0.0486(6) Uani 0.594(8) 1 d PG
N1 N 0.5014(4) 0.7972(14) 0.2749(6) 0.051(2) Uani 1 1 d .
N2 N 0.6255(4) 0.9110(12) 0.3120(6) 0.044(2) Uani 1 1 d .
C1 C 0.5784(6) 0.754(2) 0.1003(11) 0.066(3) Uani 1 1 d .
O1 O 0.5758(5) 0.8028(19) 0.0063(8) 0.115(4) Uani 1 1 d .
C2 C 0.5417(6) 0.448(2) 0.1802(10) 0.066(3) Uani 1 1 d .
O2 O 0.5141(5) 0.3171(16) 0.1389(8) 0.108(4) Uani 1 1 d .
C3 C 0.6611(6) 0.5489(19) 0.2170(9) 0.060(3) Uani 1 1 d .
O3 O 0.7107(5) 0.4742(13) 0.1974(9) 0.091(3) Uani 1 1 d .
C4 C 0.6967(5) 0.9653(14) 0.3338(9) 0.046(3) Uani 1 1 d .
H4 H 0.6991 1.0969 0.3679 0.055 Uiso 1 1 calc R
C5 C 0.7266(7) 0.9763(17) 0.2213(11) 0.065(3) Uani 1 1 d .
O5 O 0.7819(5) 0.9302(17) 0.2105(9) 0.106(4) Uani 1 1 d .
C6 C 0.7018(11) 1.098(3) 0.0249(12) 0.158(9) Uani 1 1 d .
H6A H 0.7125 1.2343 0.0197 0.238 Uiso 1 1 calc R
H6B H 0.6643 1.0656 -0.0347 0.238 Uiso 1 1 calc R
H6C H 0.7409 1.0211 0.0137 0.238 Uiso 1 1 calc R
O6 O 0.6829(5) 1.0567(13) 0.1402(7) 0.077(2) Uani 1 1 d .
O7 O 0.7122(4) 0.8299(11) 0.5253(6) 0.066(2) Uani 1 1 d .
H7 H 0.6847 0.7514 0.5156 0.099 Uiso 1 1 d R
C7 C 0.7375(5) 0.8350(17) 0.4194(8) 0.053(3) Uani 1 1 d .
H7A H 0.7373 0.7038 0.3872 0.064 Uiso 1 1 calc R
H7B H 0.7844 0.8805 0.4326 0.064 Uiso 1 1 calc R
C11 C 0.4373(6) 0.741(2) 0.2583(9) 0.071(4) Uani 1 1 d .
H11 H 0.4270 0.6159 0.2287 0.085 Uiso 1 1 calc R
C12 C 0.3856(6) 0.857(3) 0.2829(12) 0.083(4) Uani 1 1 d .
H12 H 0.3408 0.8133 0.2658 0.100 Uiso 1 1 calc R
C13 C 0.3969(7) 1.024(3) 0.3284(14) 0.093(4) Uani 1 1 d .
H13 H 0.3606 1.1006 0.3449 0.112 Uiso 1 1 calc R
C14 C 0.4625(7) 1.093(2) 0.3537(10) 0.077(4) Uani 1 1 d .
H14 H 0.4723 1.2144 0.3884 0.093 Uiso 1 1 calc R
C15 C 0.5137(5) 0.9693(18) 0.3243(10) 0.057(3) Uani 1 1 d .
C16 C 0.5834(5) 1.0245(17) 0.3471(8) 0.052(2) Uani 1 1 d .
H16 H 0.5971 1.1400 0.3863 0.062 Uiso 1 1 calc R

loop_
_atom_site_aniso_label
_atom_site_aniso_U_11
_atom_site_aniso_U_22
_atom_site_aniso_U_33
_atom_site_aniso_U_23
_atom_site_aniso_U_13
_atom_site_aniso_U_12
Br1 0.0523(10) 0.0449(9) 0.0474(10) 0.0018(9) 0.0036(7) -0.0017(8)
Mn1 0.0473(10) 0.0585(10) 0.0449(9) -0.0094(8) 0.0053(7) -0.0072(8)
Cl1 0.0523(10) 0.0449(9) 0.0474(10) 0.0018(9) 0.0036(7) -0.0017(8)
N1 0.054(6) 0.065(6) 0.033(4) 0.009(5) -0.002(4) -0.003(5)
N2 0.034(5) 0.051(5) 0.045(5) -0.005(4) 0.002(4) 0.002(4)
C1 0.062(8) 0.089(9) 0.046(7) -0.008(6) 0.000(6) -0.024(6)
O1 0.113(8) 0.169(11) 0.060(6) 0.012(7) 0.001(6) -0.058(7)
C2 0.056(7) 0.087(10) 0.052(7) -0.009(6) -0.003(6) -0.015(7)
O2 0.144(10) 0.107(8) 0.070(6) -0.019(6) 0.002(6) -0.064(8)
C3 0.058(7) 0.066(8) 0.055(7) -0.002(6) 0.000(6) -0.020(7)
O3 0.079(6) 0.073(7) 0.129(8) -0.028(5) 0.035(6) 0.005(5)
C4 0.043(6) 0.043(6) 0.052(6) -0.011(5) 0.011(5) -0.006(4)
C5 0.066(9) 0.061(9) 0.066(8) 0.004(6) 0.007(7) -0.009(6)
O5 0.065(6) 0.147(10) 0.115(8) 0.001(7) 0.046(6) 0.008(6)
C6 0.28(2) 0.141(19) 0.081(10) -0.027(10) 0.103(13) -0.093(16)
O6 0.099(6) 0.076(6) 0.060(5) 0.008(5) 0.025(5) -0.012(5)
O7 0.056(5) 0.082(6) 0.056(5) -0.007(4) -0.005(4) 0.000(4)
C7 0.047(6) 0.061(7) 0.050(7) -0.010(6) 0.003(5) 0.002(5)
C11 0.045(7) 0.100(10) 0.067(7) 0.021(7) 0.009(6) -0.013(7)
C12 0.034(7) 0.139(14) 0.078(9) 0.021(9) 0.008(6) -0.001(9)
C13 0.056(9) 0.109(11) 0.121(12) 0.019(12) 0.036(8) 0.019(10)
C14 0.072(9) 0.098(11) 0.066(7) 0.024(7) 0.021(6) 0.033(7)
C15 0.037(6) 0.078(10) 0.055(7) 0.012(6) 0.009(5) 0.020(6)
C16 0.047(6) 0.043(5) 0.068(6) -0.015(7) 0.017(5) 0.006(7)

loop_
_atom_type_symbol
_atom_type_description
_atom_type_scat_dispersion_real
_atom_type_scat_dispersion_imag
_atom_type_scat_source
C C 0.0033 0.0016 'International Tables Vol C Tables 4.2.6.8 and 6.1.1.4'
H H 0.0000 0.0000 'International Tables Vol C Tables 4.2.6.8 and 6.1.1.4'
N N 0.0061 0.0033 'International Tables Vol C Tables 4.2.6.8 and 6.1.1.4'
O O 0.0106 0.0060 'International Tables Vol C Tables 4.2.6.8 and 6.1.1.4'
Mn Mn 0.3368 0.7283 'International Tables Vol C Tables 4.2.6.8 and 6.1.1.4'
Br Br -0.2901 2.4595 'International Tables Vol C Tables 4.2.6.8 and 6.1.1.4'
Cl Cl 0.1484 0.1585 'International Tables Vol C Tables 4.2.6.8 and 6.1.1.4'

loop_
_geom_angle_atom_site_label_1
_geom_angle_atom_site_label_2
_geom_angle_atom_site_label_3
_geom_angle
C1 Mn1 C3 89.3(6)
C1 Mn1 C2 89.2(5)
C3 Mn1 C2 88.5(5)
C1 Mn1 N1 93.3(5)
C3 Mn1 N1 175.6(4)
C2 Mn1 N1 95.1(5)
C1 Mn1 N2 92.4(5)
C3 Mn1 N2 97.7(4)
C2 Mn1 N2 173.6(4)
N1 Mn1 N2 78.6(3)
C1 Mn1 Cl1 179.6(5)
C3 Mn1 Cl1 91.1(4)
C2 Mn1 Cl1 90.9(4)
N1 Mn1 Cl1 86.3(2)
N2 Mn1 Cl1 87.5(2)
C1 Mn1 Br1 178.2(4)
C3 Mn1 Br1 92.4(4)
C2 Mn1 Br1 90.5(4)
N1 Mn1 Br1 85.0(2)
N2 Mn1 Br1 87.7(2)
Cl1 Mn1 Br1 1.4
C11 N1 C15 116.2(10)
C11 N1 Mn1 130.0(9)
C15 N1 Mn1 113.7(7)
C16 N2 C4 117.7(9)
C16 N2 Mn1 114.9(7)
C4 N2 Mn1 127.3(6)
O1 C1 Mn1 174.5(14)
O2 C2 Mn1 177.3(11)
O3 C3 Mn1 177.0(10)
N2 C4 C7 112.8(8)
N2 C4 C5 111.0(9)
C7 C4 C5 111.0(9)
O5 C5 O6 125.4(13)
O5 C5 C4 124.9(13)
O6 C5 C4 109.6(11)
C5 O6 C6 120.2(13)
O7 C7 C4 111.6(8)
N1 C11 C12 122.5(13)
C13 C12 C11 121.5(13)
C12 C13 C14 120.3(13)
C13 C14 C15 115.9(13)
N1 C15 C14 123.4(11)
N1 C15 C16 115.7(9)
C14 C15 C16 120.9(12)
N2 C16 C15 116.9(10)

loop_
_geom_bond_atom_site_label_1
_geom_bond_atom_site_label_2
_geom_bond_distance
Br1 Mn1 2.5055
Mn1 C1 1.702(13)
Mn1 C3 1.728(13)
Mn1 C2 1.765(13)
Mn1 N1 2.002(9)
Mn1 N2 2.026(8)
Mn1 Cl1 2.3830
N1 C11 1.312(13)
N1 C15 1.313(13)
N2 C16 1.246(11)
N2 C4 1.442(12)
C1 O1 1.123(13)
C2 O2 1.120(13)
C3 O3 1.156(13)
C4 C7 1.479(13)
C4 C5 1.497(15)
C5 O5 1.162(13)
C5 O6 1.299(13)
C6 O6 1.453(13)
O7 C7 1.379(11)
C11 C12 1.359(18)
C12 C13 1.26(2)
C13 C14 1.373(19)
C14 C15 1.395(15)
C15 C16 1.418(14)
